data_7205999
loop_
_publ_author_name
'Matulkov\'a, Irena'
'Cihelka, Jaroslav'
'Fejfarov\'a, Karla'
'Du\<sek, Michal'
'Pojarov\'a, Michaela'
'Van\<ek, P\<remysl'
'Kroupa, Jan'
'\<S\'ala, Michal'
'Krupkov\'a, Radmila'
'N\<emec, Ivan'

_publ_section_title
;
 Semi-organic salts of aniline with inorganic acids: prospective
 materials for the second harmonic generation
;
_journal_issue 12
_journal_name_full CrystEngComm
_journal_page_first 4131
_journal_paper_doi 10.1039/c1ce05170a
_journal_volume 13
_journal_year 2011
_chemical_formula_moiety '2(C6 H8 N), O4 S'
_chemical_formula_sum 'C12 H16 N2 O4 S'
_chemical_formula_weight 284.3
_chemical_name_common 'anilinium sulphate'
_chemical_name_systematic ' ?'
_space_group_IT_number 5
_symmetry_cell_setting monoclinic
_symmetry_space_group_name_Hall 'C 2y'
_symmetry_space_group_name_H-M 'C 1 2 1'
_cell_angle_alpha 90
_cell_angle_beta 95.612(4)
_cell_angle_gamma 90
_cell_formula_units_Z 4
_cell_length_a 29.2672(13)
_cell_length_b 6.2707(2)
_cell_length_c 7.4449(2)
_cell_measurement_reflns_used 4186
_cell_measurement_temperature 290.0
_cell_measurement_theta_max 58.8521
_cell_measurement_theta_min 3.0319
_cell_volume 1359.78(8)
_computing_cell_refinement CrysAlisPro
_computing_data_collection 'CrysAlisPro (Oxford diffraction, 2010)'
_computing_data_reduction CrysAlisPro
_computing_molecular_graphics 'Diamond (Brandenburg & Putz, 2005)'
_computing_publication_material Jana2006
_computing_structure_refinement 'Jana2006 (Pet\<r\'i\<cek, Du\<sek & Palatinus, 2006)'
_computing_structure_solution 'SIR2002 (Burla et al., 2003)'
_diffrn_ambient_temperature 290
_diffrn_detector_area_resol_mean 10.3784
_diffrn_measured_fraction_theta_full 1
_diffrn_measured_fraction_theta_max 1
_diffrn_measurement_device 'four-cycle diffractometer'
_diffrn_measurement_device_type 'Goniometer Xcalibur, detector: Atlas (Gemini ultra Cu)'
_diffrn_measurement_method 'Rotation method data acquisition using \w scans'
_diffrn_radiation_monochromator mirror
_diffrn_radiation_source 'X-ray tube'
_diffrn_radiation_type 'Cu K\a'
_diffrn_radiation_wavelength 1.54184
_diffrn_reflns_av_R_equivalents 0.0816
_diffrn_reflns_av_sigmaI/netI 0.0323
_diffrn_reflns_limit_h_max 29
_diffrn_reflns_limit_h_min -32
_diffrn_reflns_limit_k_max 6
_diffrn_reflns_limit_k_min -6
_diffrn_reflns_limit_l_max 8
_diffrn_reflns_limit_l_min -8
_diffrn_reflns_number 4720
_diffrn_reflns_reduction_process
;
Integration of the CCD images was done by program CrysAlisPro
(Oxford diffraction, 2010). The same program was used for indexing of the
crystal shape and absorption correction.
;
_diffrn_reflns_theta_full 58.73
_diffrn_reflns_theta_max 58.73
_diffrn_reflns_theta_min 3.03
_exptl_absorpt_coefficient_mu 2.236
_exptl_absorpt_correction_T_max 1.00000
_exptl_absorpt_correction_T_min 0.48786
_exptl_absorpt_correction_type multi-scan
_exptl_absorpt_process_details
;
CrysAlisPro, Oxford Diffraction (2010),
Empirical absorption correction using spherical harmonics,
implemented in SCALE3 ABSPACK scaling algorithm.
;
_exptl_crystal_colour 'pale yellow'
_exptl_crystal_density_diffrn 1.3884
_exptl_crystal_density_method 'not measured'
_exptl_crystal_description plate
_exptl_crystal_F_000 600
_exptl_crystal_size_max 0.5416
_exptl_crystal_size_mid 0.2369
_exptl_crystal_size_min 0.1150
_refine_diff_density_max 0.30
_refine_diff_density_min -0.20
_refine_ls_abs_structure_details
;
Flack (1983), 823 of Friedel pairs used in the refinement
;
_refine_ls_abs_structure_Flack 0.11(3)
_refine_ls_extinction_method none
_refine_ls_goodness_of_fit_gt 1.72
_refine_ls_goodness_of_fit_ref 1.68
_refine_ls_hydrogen_treatment constr
_refine_ls_number_constraints 65
_refine_ls_number_parameters 173
_refine_ls_number_reflns 1887
_refine_ls_number_restraints 0
_refine_ls_R_factor_all 0.0515
_refine_ls_R_factor_gt 0.0476
_refine_ls_shift/su_max 0.0194
_refine_ls_shift/su_mean 0.0016
_refine_ls_structure_factor_coef Fsqd
_refine_ls_weighting_details w=1/(\s^2^(I)+0.0016I^2^)
_refine_ls_weighting_scheme sigma
_refine_ls_wR_factor_gt 0.1187
_refine_ls_wR_factor_ref 0.1223
_reflns_number_gt 1707
_reflns_number_total 1887
_reflns_threshold_expression I>3\s(I)
_cod_data_source_file c1ce05170a.txt
_cod_data_source_block an2SO4
_cod_original_formula_sum 'C12 H16 N2 O4 S1'
_cod_database_code 7205999

loop_
_symmetry_equiv_pos_site_id
_symmetry_equiv_pos_as_xyz
1 x,y,z
2 -x,y,-z
3 x+1/2,y+1/2,z
4 -x+1/2,y+1/2,-z

loop_
_atom_site_label
_atom_site_type_symbol
_atom_site_fract_x
_atom_site_fract_y
_atom_site_fract_z
_atom_site_adp_type
_atom_site_U_iso_or_equiv
_atom_site_symmetry_multiplicity
_atom_site_occupancy
_atom_site_calc_flag
_atom_site_refinement_flags
_atom_site_disorder_assembly
_atom_site_disorder_group
S1 S 0.76396(3) 0.26007 0.22770(11) Uani 0.0339(3) 4 1 d . . .
O1 O 0.78000(12) 0.0775(6) 0.3399(5) Uani 0.0470(13) 4 1 d . . .
O2 O 0.78510(8) 0.2589(9) 0.0593(3) Uani 0.0511(9) 4 1 d . . .
O3 O 0.77683(11) 0.4577(6) 0.3304(5) Uani 0.0430(12) 4 1 d . . .
O4 O 0.71389(7) 0.2503(8) 0.1947(4) Uani 0.0542(10) 4 1 d . . .
N1 N 0.82081(8) 0.7609(9) 0.1567(4) Uani 0.0397(10) 4 1 d . . .
N2 N 0.79751(8) 0.2703(9) 0.6920(4) Uani 0.0392(10) 4 1 d . . .
C1 C 0.87032(10) 0.7567(11) 0.1769(5) Uani 0.0381(12) 4 1 d . . .
C2 C 0.89448(15) 0.9231(9) 0.2560(8) Uani 0.063(2) 4 1 d . . .
C3 C 0.94240(17) 0.9132(11) 0.2727(9) Uani 0.079(3) 4 1 d . . .
C4 C 0.96450(15) 0.7396(18) 0.2096(8) Uani 0.079(2) 4 1 d . . .
C5 C 0.93973(18) 0.5761(11) 0.1321(8) Uani 0.072(2) 4 1 d . . .
C6 C 0.89287(15) 0.5795(10) 0.1160(7) Uani 0.0551(19) 4 1 d . . .
C7 C 0.84701(11) 0.2756(12) 0.6895(5) Uani 0.0366(13) 4 1 d . . .
C8 C 0.86725(15) 0.4532(10) 0.6231(7) Uani 0.0520(18) 4 1 d . . .
C9 C 0.91467(17) 0.4559(13) 0.6190(8) Uani 0.073(2) 4 1 d . . .
C10 C 0.94072(16) 0.2842(18) 0.6833(9) Uani 0.082(3) 4 1 d . . .
C11 C 0.91968(19) 0.1105(12) 0.7500(10) Uani 0.085(3) 4 1 d . . .
C12 C 0.87230(16) 0.1048(9) 0.7523(8) Uani 0.062(2) 4 1 d . . .
H1a H 0.811258 0.881566 0.196852 Uiso 0.0595 4 1 d . . .
H1b H 0.810965 0.747042 0.043194 Uiso 0.0595 4 1 d . . .
H1c H 0.810348 0.656467 0.217856 Uiso 0.0595 4 1 d . . .
H2a H 0.785557 0.188912 0.605163 Uiso 0.0588 4 1 d . . .
H2b H 0.790744 0.220036 0.795084 Uiso 0.0588 4 1 d . . .
H2c H 0.78655 0.39877 0.677355 Uiso 0.0588 4 1 d . . .
H2 H 0.878912 1.044643 0.299308 Uiso 0.0753 4 1 d . . .
H3 H 0.959992 1.028655 0.328748 Uiso 0.0948 4 1 d . . .
H4 H 0.997437 0.734334 0.220373 Uiso 0.0947 4 1 d . . .
H5 H 0.955382 0.455415 0.087707 Uiso 0.0869 4 1 d . . .
H6 H 0.875681 0.460976 0.063139 Uiso 0.0661 4 1 d . . .
H8 H 0.848956 0.573307 0.580309 Uiso 0.0624 4 1 d . . .
H9 H 0.929283 0.577634 0.571339 Uiso 0.088 4 1 d . . .
H10 H 0.973461 0.286354 0.681269 Uiso 0.0981 4 1 d . . .
H11 H 0.937851 -0.008654 0.795615 Uiso 0.1016 4 1 d . . .
H12 H 0.857614 -0.018104 0.797724 Uiso 0.0741 4 1 d . . .

loop_
_atom_site_aniso_label
_atom_site_aniso_type_symbol
_atom_site_aniso_U_11
_atom_site_aniso_U_22
_atom_site_aniso_U_33
_atom_site_aniso_U_12
_atom_site_aniso_U_13
_atom_site_aniso_U_23
S1 S 0.0387(5) 0.0322(5) 0.0317(5) 0.0002(5) 0.0079(3) -0.0010(7)
O1 O 0.068(2) 0.037(2) 0.037(3) 0.0066(17) 0.0075(19) 0.0018(18)
O2 O 0.0621(15) 0.0596(16) 0.0342(16) -0.002(2) 0.0181(11) -0.004(3)
O3 O 0.058(2) 0.0322(19) 0.039(2) -0.0047(16) 0.0060(17) -0.0059(16)
O4 O 0.0381(13) 0.071(2) 0.0532(18) -0.010(2) 0.0033(12) 0.001(3)
N1 N 0.0386(14) 0.0346(16) 0.046(2) -0.001(3) 0.0046(13) -0.004(3)
N2 N 0.0427(15) 0.0442(18) 0.0317(18) -0.003(3) 0.0089(12) -0.008(3)
C1 C 0.0336(17) 0.040(2) 0.042(2) -0.004(3) 0.0057(15) 0.000(4)
C2 C 0.051(3) 0.052(3) 0.085(4) -0.007(3) 0.009(3) -0.010(4)
C3 C 0.044(3) 0.084(5) 0.106(5) -0.022(3) -0.004(3) -0.011(5)
C4 C 0.038(2) 0.110(5) 0.089(4) 0.003(4) 0.007(2) 0.017(6)
C5 C 0.053(3) 0.095(5) 0.070(4) 0.026(3) 0.011(3) -0.012(4)
C6 C 0.051(3) 0.054(3) 0.060(4) 0.009(2) 0.002(2) -0.010(3)
C7 C 0.0346(17) 0.040(3) 0.036(2) -0.001(3) 0.0074(14) -0.005(3)
C8 C 0.051(3) 0.054(3) 0.049(3) -0.007(2) 0.001(2) 0.006(3)
C9 C 0.058(3) 0.097(5) 0.067(4) -0.031(4) 0.015(3) -0.001(4)
C10 C 0.039(2) 0.116(6) 0.091(4) 0.008(4) 0.011(3) -0.024(6)
C11 C 0.051(3) 0.080(5) 0.121(6) 0.026(3) -0.002(4) 0.000(5)
C12 C 0.057(3) 0.049(3) 0.081(4) 0.004(3) 0.010(3) 0.006(3)

loop_
_atom_type_symbol
_atom_type_scat_dispersion_real
_atom_type_scat_dispersion_imag
_atom_type_scat_source
C 0.018 0.009 'International Tables Vol C tables 4.2.6.8 and 6.1.1.1'
H 0.000 0.000 'International Tables Vol C tables 4.2.6.8 and 6.1.1.1'
N 0.031 0.018 'International Tables Vol C tables 4.2.6.8 and 6.1.1.1'
O 0.049 0.032 'International Tables Vol C tables 4.2.6.8 and 6.1.1.1'
S 0.333 0.557 'International Tables Vol C tables 4.2.6.8 and 6.1.1.1'

loop_
_geom_angle_atom_site_label_1
_geom_angle_atom_site_label_2
_geom_angle_atom_site_label_3
_geom_angle_site_symmetry_1
_geom_angle_site_symmetry_2
_geom_angle_site_symmetry_3
_geom_angle
_geom_angle_publ_flag
O1 S1 O2 . . . 110.4(2) yes
O1 S1 O3 . . . 107.9(2) yes
O1 S1 O4 . . . 108.8(2) yes
O2 S1 O3 . . . 109.9(2) yes
O2 S1 O4 . . . 111.05(15) yes
O3 S1 O4 . . . 108.7(2) yes
C1 N1 H1a . . . 109.4718 no
C1 N1 H1b . . . 109.4719 no
C1 N1 H1c . . . 109.472 no
H1a N1 H1b . . . 109.4708 no
H1a N1 H1c . . . 109.4704 no
H1b N1 H1c . . . 109.4705 no
C7 N2 H2a . . . 109.4722 no
C7 N2 H2b . . . 109.4712 no
C7 N2 H2c . . . 109.4716 no
H2a N2 H2b . . . 109.471 no
H2a N2 H2c . . . 109.4702 no
H2b N2 H2c . . . 109.4711 no
N1 C1 C2 . . . 120.3(5) yes
N1 C1 C6 . . . 119.0(5) yes
C2 C1 C6 . . . 120.7(4) yes
C1 C2 C3 . . . 118.6(5) yes
C1 C2 H2 . . . 120.6955 yes
C3 C2 H2 . . . 120.6947 yes
C2 C3 C4 . . . 120.5(6) yes
C2 C3 H3 . . . 119.7564 yes
C4 C3 H3 . . . 119.7579 yes
C3 C4 C5 . . . 119.8(5) yes
C3 C4 H4 . . . 120.1149 yes
C5 C4 H4 . . . 120.1151 yes
C4 C5 C6 . . . 121.2(6) yes
C4 C5 H5 . . . 119.402 no
C6 C5 H5 . . . 119.4025 no
C1 C6 C5 . . . 119.2(5) yes
C1 C6 H6 . . . 120.3796 no
C5 C6 H6 . . . 120.3797 no
N2 C7 C8 . . . 119.3(5) yes
N2 C7 C12 . . . 119.2(5) yes
C8 C7 C12 . . . 121.5(4) yes
C7 C8 C9 . . . 118.9(5) yes
C7 C8 H8 . . . 120.5654 no
C9 C8 H8 . . . 120.5669 no
C8 C9 C10 . . . 120.2(6) yes
C8 C9 H9 . . . 119.9199 no
C10 C9 H9 . . . 119.9218 no
C9 C10 C11 . . . 119.7(5) yes
C9 C10 H10 . . . 120.1724 yes
C11 C10 H10 . . . 120.1721 no
C10 C11 C12 . . . 120.7(6) yes
C10 C11 H11 . . . 119.6525 no
C12 C11 H11 . . . 119.6517 no
C7 C12 C11 . . . 119.1(6) yes
C7 C12 H12 . . . 120.4541 no
C11 C12 H12 . . . 120.4546 no

loop_
_geom_bond_atom_site_label_1
_geom_bond_atom_site_label_2
_geom_bond_site_symmetry_1
_geom_bond_site_symmetry_2
_geom_bond_distance
_geom_bond_publ_flag
S1 O1 . . 1.467(4) yes
S1 O2 . . 1.452(3) yes
S1 O3 . . 1.485(4) yes
S1 O4 . . 1.463(2) yes
N1 C1 . . 1.442(4) yes
N1 H1a . . 0.87 yes
N1 H1b . . 0.87 yes
N1 H1c . . 0.87 yes
N2 C7 . . 1.451(4) yes
N2 H2a . . 0.87 yes
N2 H2b . . 0.87 yes
N2 H2c . . 0.87 yes
C1 C2 . . 1.362(8) yes
C1 C6 . . 1.391(8) yes
C2 C3 . . 1.397(7) yes
C2 H2 . . 0.96 yes
C3 C4 . . 1.372(12) yes
C3 H3 . . 0.96 yes
C4 C5 . . 1.352(11) yes
C4 H4 . . 0.96 yes
C5 C6 . . 1.365(7) yes
C5 H5 . . 0.96 yes
C6 H6 . . 0.96 yes
C7 C8 . . 1.376(9) yes
C7 C12 . . 1.359(8) yes
C8 C9 . . 1.391(7) yes
C8 H8 . . 0.96 yes
C9 C10 . . 1.378(12) yes
C9 H9 . . 0.96 yes
C10 C11 . . 1.368(12) yes
C10 H10 . . 0.96 yes
C11 C12 . . 1.389(7) yes
C11 H11 . . 0.96 yes
C12 H12 . . 0.96 yes

loop_
_geom_torsion_atom_site_label_1
_geom_torsion_atom_site_label_2
_geom_torsion_atom_site_label_3
_geom_torsion_atom_site_label_4
_geom_torsion_site_symmetry_1
_geom_torsion_site_symmetry_2
_geom_torsion_site_symmetry_3
_geom_torsion_site_symmetry_4
_geom_torsion
_geom_torsion_publ_flag
N1 C1 C2 C3 . . . . -179.9(5) ?
C6 C1 C2 C3 . . . . 0.8(8) ?
N1 C1 C6 C5 . . . . 179.0(5) ?
C2 C1 C6 C5 . . . . -1.7(8) ?
C1 C2 C3 C4 . . . . 0.4(9) ?
C2 C3 C4 C5 . . . . -0.6(10) ?
C3 C4 C5 C6 . . . . -0.4(10) ?
C4 C5 C6 C1 . . . . 1.5(9) ?
N2 C7 C8 C9 . . . . -179.2(5) ?
C12 C7 C8 C9 . . . . 0.6(8) ?
N2 C7 C12 C11 . . . . -179.9(5) ?
C8 C7 C12 C11 . . . . 0.3(8) ?
C7 C8 C9 C10 . . . . -1.0(9) ?
C8 C9 C10 C11 . . . . 0.5(10) ?
C9 C10 C11 C12 . . . . 0.5(11) ?
C10 C11 C12 C7 . . . . -0.9(10) ?

loop_
_cod_related_entry_id
_cod_related_entry_database
_cod_related_entry_code
1 ChemSpider 10486
